data_4122422
loop_
_publ_author_name
'Henry, Christopher E.'
'Xu, Qihai'
'Fan, Yi Chiao'
'Martin, Tioga J.'
'Belding, Lee'
'Dudding, Travis'
'Kwon, Ohyun'

_publ_section_title
;
 Hydroxyproline-Derived Pseudoenantiomeric [2.2.1] Bicyclic Phosphines:
 Asymmetric Synthesis of (+)- and (-)-Pyrrolines.
;
_journal_issue 34
_journal_name_full 'Journal of the American Chemical Society'
_journal_page_first 11890
_journal_paper_doi 10.1021/ja505592h
_journal_volume 136
_journal_year 2014
_chemical_absolute_configuration ad
_chemical_formula_moiety 'C18 H20 N O2 P S'
_chemical_formula_sum 'C18 H20 N O2 P S'
_chemical_formula_weight 345.38
_chemical_name_systematic
;

 ?

;
_space_group_IT_number 19
_symmetry_cell_setting orthorhombic
_symmetry_space_group_name_Hall 'P 2ac 2ab'
_symmetry_space_group_name_H-M 'P 21 21 21'
_atom_sites_solution_hydrogens geom
_atom_sites_solution_primary direct
_atom_sites_solution_secondary difmap
_audit_creation_method SHELXL-97
_cell_angle_alpha 90.00
_cell_angle_beta 90.00
_cell_angle_gamma 90.00
_cell_formula_units_Z 4
_cell_length_a 6.3278(2)
_cell_length_b 10.3004(2)
_cell_length_c 25.6219(6)
_cell_measurement_reflns_used 5447
_cell_measurement_temperature 100(2)
_cell_measurement_theta_max 68.02
_cell_measurement_theta_min 3.45
_cell_volume 1670.01(7)
_computing_cell_refinement 'Bruker APEX2'
_computing_data_collection 'Bruker APEX2'
_computing_data_reduction 'Bruker SAINT APEX2'
_computing_molecular_graphics 'Bruker SHELXTL'
_computing_publication_material 'Bruker SHELXTL'
_computing_structure_refinement 'SHELXL-97 (Sheldrick, 1997)'
_computing_structure_solution 'SHELXS-97 (Sheldrick, 1990)'
_diffrn_ambient_temperature 100(2)
_diffrn_measured_fraction_theta_full 0.980
_diffrn_measured_fraction_theta_max 0.971
_diffrn_measurement_device_type 'CCD area detector'
_diffrn_measurement_method 'phi and omega scans'
_diffrn_radiation_source 'fine-focus sealed tube'
_diffrn_radiation_type CuK\a
_diffrn_radiation_wavelength 1.54178
_diffrn_reflns_av_R_equivalents 0.0187
_diffrn_reflns_av_sigmaI/netI 0.0298
_diffrn_reflns_limit_h_max 7
_diffrn_reflns_limit_h_min -6
_diffrn_reflns_limit_k_max 11
_diffrn_reflns_limit_k_min -12
_diffrn_reflns_limit_l_max 27
_diffrn_reflns_limit_l_min -30
_diffrn_reflns_number 6361
_diffrn_reflns_theta_full 66.00
_diffrn_reflns_theta_max 68.12
_diffrn_reflns_theta_min 3.45
_exptl_absorpt_coefficient_mu 2.698
_exptl_absorpt_correction_T_max 0.764
_exptl_absorpt_correction_T_min 0.514
_exptl_absorpt_correction_type multi-scan
_exptl_absorpt_process_details Sadabs(Bruker)
_exptl_crystal_colour colourless
_exptl_crystal_density_diffrn 1.374
_exptl_crystal_density_method 'not measured'
_exptl_crystal_description platelet
_exptl_crystal_F_000 728
_exptl_crystal_size_max 0.30
_exptl_crystal_size_mid 0.20
_exptl_crystal_size_min 0.10
_refine_diff_density_max 0.296
_refine_diff_density_min -0.193
_refine_diff_density_rms 0.040
_refine_ls_abs_structure_details 'Flack H D (1983), Acta Cryst. A39, 876-881'
_refine_ls_abs_structure_Flack 0.053(13)
_refine_ls_extinction_method none
_refine_ls_goodness_of_fit_ref 1.059
_refine_ls_hydrogen_treatment constr
_refine_ls_matrix_type full
_refine_ls_number_parameters 209
_refine_ls_number_reflns 2823
_refine_ls_number_restraints 0
_refine_ls_restrained_S_all 1.059
_refine_ls_R_factor_all 0.0250
_refine_ls_R_factor_gt 0.0244
_refine_ls_shift/su_max 0.003
_refine_ls_shift/su_mean 0.000
_refine_ls_structure_factor_coef Fsqd
_refine_ls_weighting_details 'calc w=1/[\s^2^(Fo^2^)+(0.0409P)^2^+0.0968P] where P=(Fo^2^+2Fc^2^)/3'
_refine_ls_weighting_scheme calc
_refine_ls_wR_factor_gt 0.0640
_refine_ls_wR_factor_ref 0.0643
_reflns_number_gt 2763
_reflns_number_total 2823
_reflns_threshold_expression >2sigma(I)
_cod_data_source_file ja505592h_si_003.cif
_cod_data_source_block kw1608s
_cod_depositor_comments
;
The following automatic conversions were performed:

'_symmetry_cell_setting' value 'Orthorhombic' changed to
'orthorhombic' according to
/usr/data/users/saulius/crontab/automatic-downloads/rss-feeds/ACS/lib/dictionaries/cif_core.dic
dictionary named 'cif_core.dic' version 2.4.2 from 2011-04-26.

Automatic conversion script
Id: cif_fix_values 2281 2013-09-26 08:29:07Z andrius 

 Adding full bibliography for 4122420--4122424.cif.
;
_cod_database_code 4122422

loop_
_symmetry_equiv_pos_as_xyz
'x, y, z'
'-x+1/2, -y, z+1/2'
'-x, y+1/2, -z+1/2'
'x+1/2, -y+1/2, -z'

loop_
_atom_site_label
_atom_site_type_symbol
_atom_site_fract_x
_atom_site_fract_y
_atom_site_fract_z
_atom_site_U_iso_or_equiv
_atom_site_adp_type
_atom_site_occupancy
_atom_site_symmetry_multiplicity
_atom_site_calc_flag
_atom_site_refinement_flags
S1 S 0.60524(7) 0.56414(3) 0.400644(14) 0.02247(11) Uani 1 1 d .
P1 P 0.34879(7) 0.52143(4) 0.230939(15) 0.02179(11) Uani 1 1 d .
O1 O 0.8277(2) 0.53984(11) 0.39504(5) 0.0287(3) Uani 1 1 d .
O2 O 0.4776(2) 0.48119(12) 0.43284(5) 0.0297(3) Uani 1 1 d .
N1 N 0.5075(2) 0.55695(13) 0.34169(5) 0.0221(3) Uani 1 1 d .
C1 C -0.0563(3) 0.52885(16) 0.18364(6) 0.0248(4) Uani 1 1 d .
H1 H -0.0904 0.4564 0.2050 0.030 Uiso 1 1 calc R
C2 C -0.2033(3) 0.57338(18) 0.14747(6) 0.0283(4) Uani 1 1 d .
H2 H -0.3354 0.5305 0.1439 0.034 Uiso 1 1 calc R
C3 C -0.1569(3) 0.68054(17) 0.11661(6) 0.0287(4) Uani 1 1 d .
H3 H -0.2580 0.7125 0.0924 0.034 Uiso 1 1 calc R
C4 C 0.0389(3) 0.74051(16) 0.12149(6) 0.0288(4) Uani 1 1 d .
H4 H 0.0719 0.8135 0.1003 0.035 Uiso 1 1 calc R
C5 C 0.1859(3) 0.69478(16) 0.15693(6) 0.0256(4) Uani 1 1 d .
H5 H 0.3199 0.7359 0.1595 0.031 Uiso 1 1 calc R
C6 C 0.1399(3) 0.58841(14) 0.18919(6) 0.0211(3) Uani 1 1 d .
C7 C 0.2086(3) 0.46929(15) 0.29251(6) 0.0224(3) Uani 1 1 d .
H7A H 0.0535 0.4695 0.2876 0.027 Uiso 1 1 calc R
H7B H 0.2540 0.3813 0.3033 0.027 Uiso 1 1 calc R
C8 C 0.2753(3) 0.57119(16) 0.33288(6) 0.0224(3) Uani 1 1 d .
H8 H 0.1903 0.5681 0.3658 0.027 Uiso 1 1 calc R
C9 C 0.2620(3) 0.70172(15) 0.30447(6) 0.0235(3) Uani 1 1 d .
H9A H 0.2965 0.7760 0.3275 0.028 Uiso 1 1 calc R
H9B H 0.1230 0.7157 0.2877 0.028 Uiso 1 1 calc R
C10 C 0.4378(3) 0.67297(15) 0.26477(6) 0.0234(3) Uani 1 1 d .
H10 H 0.4703 0.7468 0.2407 0.028 Uiso 1 1 calc R
C11 C 0.6201(3) 0.63512(16) 0.30071(6) 0.0249(3) Uani 1 1 d .
H11A H 0.7270 0.5823 0.2821 0.030 Uiso 1 1 calc R
H11B H 0.6893 0.7126 0.3159 0.030 Uiso 1 1 calc R
C12 C 0.5811(3) 0.72530(15) 0.42389(6) 0.0218(3) Uani 1 1 d .
C13 C 0.7516(3) 0.80989(16) 0.41848(6) 0.0244(3) Uani 1 1 d .
H13 H 0.8770 0.7820 0.4015 0.029 Uiso 1 1 calc R
C14 C 0.7368(3) 0.93490(16) 0.43808(6) 0.0255(4) Uani 1 1 d .
H14 H 0.8529 0.9927 0.4344 0.031 Uiso 1 1 calc R
C15 C 0.5532(3) 0.97675(16) 0.46311(6) 0.0244(4) Uani 1 1 d .
C16 C 0.3832(3) 0.89189(16) 0.46691(6) 0.0263(4) Uani 1 1 d .
H16 H 0.2561 0.9207 0.4829 0.032 Uiso 1 1 calc R
C17 C 0.3949(3) 0.76586(16) 0.44787(6) 0.0248(3) Uani 1 1 d .
H17 H 0.2782 0.7084 0.4511 0.030 Uiso 1 1 calc R
C18 C 0.5456(3) 1.11129(17) 0.48712(7) 0.0328(4) Uani 1 1 d .
H18A H 0.6399 1.1146 0.5174 0.049 Uiso 1 1 calc R
H18B H 0.4007 1.1307 0.4982 0.049 Uiso 1 1 calc R
H18C H 0.5912 1.1755 0.4613 0.049 Uiso 1 1 calc R

loop_
_atom_site_aniso_label
_atom_site_aniso_U_11
_atom_site_aniso_U_22
_atom_site_aniso_U_33
_atom_site_aniso_U_23
_atom_site_aniso_U_13
_atom_site_aniso_U_12
S1 0.0226(2) 0.02150(19) 0.02333(19) 0.00484(14) 0.00103(15) 0.00435(15)
P1 0.0228(2) 0.01867(19) 0.0239(2) 0.00140(14) 0.00422(15) -0.00197(15)
O1 0.0244(7) 0.0273(6) 0.0345(6) 0.0026(5) -0.0019(5) 0.0094(5)
O2 0.0330(7) 0.0266(6) 0.0296(6) 0.0091(5) 0.0012(5) -0.0002(5)
N1 0.0206(8) 0.0234(7) 0.0224(7) 0.0029(6) 0.0039(5) 0.0003(6)
C1 0.0316(10) 0.0233(7) 0.0194(7) -0.0029(6) 0.0051(6) -0.0078(7)
C2 0.0250(10) 0.0373(9) 0.0225(8) -0.0073(7) 0.0040(6) -0.0097(7)
C3 0.0334(11) 0.0319(9) 0.0206(7) -0.0043(6) -0.0026(7) 0.0012(8)
C4 0.0421(12) 0.0213(8) 0.0229(8) -0.0002(6) -0.0005(7) -0.0040(7)
C5 0.0308(10) 0.0214(8) 0.0247(8) -0.0013(6) 0.0021(7) -0.0096(7)
C6 0.0270(9) 0.0172(7) 0.0190(7) -0.0026(6) 0.0031(6) -0.0015(7)
C7 0.0224(9) 0.0192(7) 0.0256(8) 0.0045(6) 0.0056(6) -0.0021(6)
C8 0.0206(9) 0.0224(8) 0.0242(8) 0.0023(6) 0.0043(6) 0.0017(7)
C9 0.0244(9) 0.0194(7) 0.0266(8) 0.0006(6) -0.0027(7) 0.0017(7)
C10 0.0258(9) 0.0204(7) 0.0238(8) 0.0038(6) 0.0000(7) -0.0053(6)
C11 0.0213(9) 0.0292(8) 0.0241(7) 0.0033(6) 0.0034(7) -0.0044(7)
C12 0.0241(10) 0.0242(8) 0.0170(7) 0.0034(6) -0.0004(6) 0.0044(6)
C13 0.0234(9) 0.0283(8) 0.0215(8) 0.0039(6) 0.0022(6) 0.0040(7)
C14 0.0278(10) 0.0271(8) 0.0216(8) 0.0045(6) -0.0037(6) -0.0008(7)
C15 0.0302(10) 0.0279(8) 0.0152(7) 0.0033(6) -0.0039(6) 0.0056(7)
C16 0.0282(10) 0.0327(8) 0.0181(7) 0.0026(6) 0.0033(7) 0.0092(7)
C17 0.0249(10) 0.0307(8) 0.0188(7) 0.0056(6) 0.0024(6) 0.0015(7)
C18 0.0412(12) 0.0320(9) 0.0251(8) -0.0033(7) -0.0038(7) 0.0070(8)

loop_
_atom_type_symbol
_atom_type_description
_atom_type_scat_dispersion_real
_atom_type_scat_dispersion_imag
_atom_type_scat_source
C C 0.0181 0.0091 'International Tables Vol C Tables 4.2.6.8 and 6.1.1.4'
H H 0.0000 0.0000 'International Tables Vol C Tables 4.2.6.8 and 6.1.1.4'
N N 0.0311 0.0180 'International Tables Vol C Tables 4.2.6.8 and 6.1.1.4'
O O 0.0492 0.0322 'International Tables Vol C Tables 4.2.6.8 and 6.1.1.4'
P P 0.2955 0.4335 'International Tables Vol C Tables 4.2.6.8 and 6.1.1.4'
S S 0.3331 0.5567 'International Tables Vol C Tables 4.2.6.8 and 6.1.1.4'

loop_
_geom_angle_atom_site_label_1
_geom_angle_atom_site_label_2
_geom_angle_atom_site_label_3
_geom_angle
O2 S1 O1 120.30(8)
O2 S1 N1 106.94(8)
O1 S1 N1 105.68(7)
O2 S1 C12 108.42(8)
O1 S1 C12 106.36(8)
N1 S1 C12 108.72(7)
C6 P1 C10 99.97(7)
C6 P1 C7 104.81(8)
C10 P1 C7 89.52(7)
C8 N1 C11 107.96(13)
C8 N1 S1 120.49(11)
C11 N1 S1 116.24(12)
C2 C1 C6 121.28(15)
C2 C1 H1 119.4
C6 C1 H1 119.4
C3 C2 C1 119.99(17)
C3 C2 H2 120.0
C1 C2 H2 120.0
C4 C3 C2 119.36(17)
C4 C3 H3 120.3
C2 C3 H3 120.3
C5 C4 C3 120.50(16)
C5 C4 H4 119.8
C3 C4 H4 119.8
C4 C5 C6 120.87(17)
C4 C5 H5 119.6
C6 C5 H5 119.6
C1 C6 C5 117.98(16)
C1 C6 P1 122.43(12)
C5 C6 P1 119.17(15)
C8 C7 P1 103.88(10)
C8 C7 H7A 111.0
P1 C7 H7A 111.0
C8 C7 H7B 111.0
P1 C7 H7B 111.0
H7A C7 H7B 109.0
N1 C8 C9 102.26(14)
N1 C8 C7 107.79(14)
C9 C8 C7 105.38(13)
N1 C8 H8 113.5
C9 C8 H8 113.5
C7 C8 H8 113.5
C8 C9 C10 96.06(13)
C8 C9 H9A 112.5
C10 C9 H9A 112.5
C8 C9 H9B 112.5
C10 C9 H9B 112.5
H9A C9 H9B 110.1
C11 C10 C9 101.36(13)
C11 C10 P1 107.08(11)
C9 C10 P1 104.43(11)
C11 C10 H10 114.2
C9 C10 H10 114.2
P1 C10 H10 114.2
N1 C11 C10 101.54(14)
N1 C11 H11A 111.5
C10 C11 H11A 111.5
N1 C11 H11B 111.5
C10 C11 H11B 111.5
H11A C11 H11B 109.3
C17 C12 C13 120.74(15)
C17 C12 S1 120.19(13)
C13 C12 S1 119.06(13)
C14 C13 C12 119.52(17)
C14 C13 H13 120.2
C12 C13 H13 120.2
C13 C14 C15 120.66(17)
C13 C14 H14 119.7
C15 C14 H14 119.7
C16 C15 C14 118.85(15)
C16 C15 C18 121.42(17)
C14 C15 C18 119.69(17)
C17 C16 C15 121.45(17)
C17 C16 H16 119.3
C15 C16 H16 119.3
C16 C17 C12 118.74(17)
C16 C17 H17 120.6
C12 C17 H17 120.6
C15 C18 H18A 109.5
C15 C18 H18B 109.5
H18A C18 H18B 109.5
C15 C18 H18C 109.5
H18A C18 H18C 109.5
H18B C18 H18C 109.5

loop_
_geom_bond_atom_site_label_1
_geom_bond_atom_site_label_2
_geom_bond_distance
S1 O2 1.4362(13)
S1 O1 1.4369(14)
S1 N1 1.6339(14)
S1 C12 1.7702(16)
P1 C6 1.8351(18)
P1 C10 1.8722(16)
P1 C7 1.8878(16)
N1 C8 1.494(2)
N1 C11 1.503(2)
C1 C2 1.391(3)
C1 C6 1.392(3)
C1 H1 0.9500
C2 C3 1.389(2)
C2 H2 0.9500
C3 C4 1.390(3)
C3 H3 0.9500
C4 C5 1.383(3)
C4 H4 0.9500
C5 C6 1.403(2)
C5 H5 0.9500
C7 C8 1.533(2)
C7 H7A 0.9900
C7 H7B 0.9900
C8 C9 1.531(2)
C8 H8 1.0000
C9 C10 1.537(2)
C9 H9A 0.9900
C9 H9B 0.9900
C10 C11 1.527(2)
C10 H10 1.0000
C11 H11A 0.9900
C11 H11B 0.9900
C12 C17 1.392(3)
C12 C13 1.394(2)
C13 C14 1.385(2)
C13 H13 0.9500
C14 C15 1.395(3)
C14 H14 0.9500
C15 C16 1.390(3)
C15 C18 1.517(2)
C16 C17 1.389(2)
C16 H16 0.9500
C17 H17 0.9500
C18 H18A 0.9800
C18 H18B 0.9800
C18 H18C 0.9800

loop_
_geom_torsion_atom_site_label_1
_geom_torsion_atom_site_label_2
_geom_torsion_atom_site_label_3
_geom_torsion_atom_site_label_4
_geom_torsion
O2 S1 N1 C8 47.62(15)
O1 S1 N1 C8 176.92(13)
C12 S1 N1 C8 -69.25(15)
O2 S1 N1 C11 -178.82(12)
O1 S1 N1 C11 -49.53(13)
C12 S1 N1 C11 64.31(14)
C6 C1 C2 C3 -1.0(2)
C1 C2 C3 C4 1.4(3)
C2 C3 C4 C5 -0.4(3)
C3 C4 C5 C6 -1.0(3)
C2 C1 C6 C5 -0.3(2)
C2 C1 C6 P1 -172.81(12)
C4 C5 C6 C1 1.3(2)
C4 C5 C6 P1 174.06(13)
C10 P1 C6 C1 -135.25(13)
C7 P1 C6 C1 -43.08(15)
C10 P1 C6 C5 52.36(14)
C7 P1 C6 C5 144.52(12)
C6 P1 C7 C8 -106.90(12)
C10 P1 C7 C8 -6.71(12)
C11 N1 C8 C9 -25.09(16)
S1 N1 C8 C9 111.81(13)
C11 N1 C8 C7 85.69(15)
S1 N1 C8 C7 -137.41(12)
P1 C7 C8 N1 -65.65(14)
P1 C7 C8 C9 42.99(15)
N1 C8 C9 C10 47.73(14)
C7 C8 C9 C10 -64.85(15)
C8 C9 C10 C11 -53.97(14)
C8 C9 C10 P1 57.19(13)
C6 P1 C10 C11 -178.31(11)
C7 P1 C10 C11 76.73(12)
C6 P1 C10 C9 74.72(12)
C7 P1 C10 C9 -30.24(11)
C8 N1 C11 C10 -8.83(17)
S1 N1 C11 C10 -147.80(11)
C9 C10 C11 N1 39.42(15)
P1 C10 C11 N1 -69.71(13)
O2 S1 C12 C17 -30.12(15)
O1 S1 C12 C17 -160.81(13)
N1 S1 C12 C17 85.80(14)
O2 S1 C12 C13 148.99(13)
O1 S1 C12 C13 18.30(14)
N1 S1 C12 C13 -95.09(14)
C17 C12 C13 C14 1.2(2)
S1 C12 C13 C14 -177.87(12)
C12 C13 C14 C15 0.0(2)
C13 C14 C15 C16 -1.6(2)
C13 C14 C15 C18 176.33(15)
C14 C15 C16 C17 2.1(2)
C18 C15 C16 C17 -175.83(15)
C15 C16 C17 C12 -0.9(2)
C13 C12 C17 C16 -0.8(2)
S1 C12 C17 C16 178.30(11)
